data_1511212
loop_
_publ_author_name
'Gokhman, L.Z.'
'Dzhurinskii, B.F.'
'Efremov, V.A.'
'Ilyukhin, A.B.'
'Chistova, V.I.'

_publ_section_title
;
 Synthesis and structure of boratotungstates Ln3BWO9 (Ln=La,Pr,Nd,Sm-Ho)
;
_journal_name_full 'Zhurnal Neorganicheskoi Khimii'
_journal_page_first 1075
_journal_page_last 1079
_journal_volume 39
_journal_year 1994
_chemical_formula_sum 'B La3 O9 W'
_chemical_name_systematic 'La3 (B W O9)'
_space_group_IT_number 173
_symmetry_space_group_name_Hall 'P 6c'
_symmetry_space_group_name_H-M 'P 63'
_cell_angle_alpha 90
_cell_angle_beta 90
_cell_angle_gamma 120
_cell_formula_units_Z 2
_cell_length_a 8.869
_cell_length_b 8.869
_cell_length_c 5.447
_cell_volume 371.054
_citation_journal_id_ASTM ZNOKAQ
_cod_data_source_file boron0-1_322.cif
_cod_data_source_block B1La3O9W1
_cod_original_cell_volume 371.0542
_cod_original_formula_sum 'B1 La3 O9 W1'
_cod_database_code 1511212

loop_
_symmetry_equiv_pos_as_xyz
x,y,z
x-y,x,z+1/2
-y,x-y,z
-x,-y,z+1/2
-x+y,-x,z
y,-x+y,z+1/2

loop_
_atom_site_label
_atom_site_type_symbol
_atom_site_fract_x
_atom_site_fract_y
_atom_site_fract_z
_atom_site_occupancy
_atom_site_U_iso_or_equiv
O3 O-2 0.163 0.509 0.48 1 0.0
B1 B+3 0 0 0.394 1 0.0
O2 O-2 0.15 0.507 0.028 1 0.0
W1 W+6 0.3333 0.6667 0.25 1 0.0
La1 La+3 0.3698 0.0892 0.2362 1 0.0
O1 O-2 0.179 0.048 0.869 1 0.0
